data_4518144
loop_
_publ_author_name
'Zhu, Min'
'Zhang, Xiao'
'Zheng, Chao'
'You, Shu-Li'

_publ_section_title
;
 Visible-Light-Induced Dearomatization via [2+2] Cycloaddition or
 1,5-Hydrogen Atom Transfer: Divergent Reaction Pathways of Transient
 Diradicals
;
_journal_name_full 'ACS Catalysis'
_journal_page_first 12618
_journal_page_last 12626
_journal_paper_doi 10.1021/acscatal.0c03808
_journal_year 2020
_chemical_formula_sum 'C17 H20 N2 O2'
_chemical_formula_weight 284.35
_space_group_crystal_system monoclinic
_space_group_IT_number 14
_space_group_name_Hall '-P 2ybc'
_space_group_name_H-M_alt 'P 1 21/c 1'
_atom_sites_solution_hydrogens geom
_audit_creation_method SHELXL-2013
_cell_angle_alpha 90
_cell_angle_beta 96.8590(10)
_cell_angle_gamma 90
_cell_formula_units_Z 4
_cell_length_a 11.2480(4)
_cell_length_b 13.4191(5)
_cell_length_c 9.9224(3)
_cell_measurement_reflns_used 6226
_cell_measurement_temperature 293(2)
_cell_measurement_theta_max 54.811
_cell_measurement_theta_min 4.746
_cell_volume 1486.95(9)
_computing_cell_refinement 'Bruker SAINT'
_computing_data_collection 'Bruker APEX2'
_computing_data_reduction 'Bruker SAINT'
_computing_molecular_graphics 'Bruker SHELXTL'
_computing_publication_material 'Bruker SHELXTL'
_computing_structure_refinement 'SHELXL-2013 (Sheldrick, 2013)'
_computing_structure_solution 'SHELXS-97 (Sheldrick 2008)'
_diffrn_ambient_temperature 293(2)
_diffrn_measured_fraction_theta_full 0.996
_diffrn_measured_fraction_theta_max 0.996
_diffrn_measurement_device_type 'Bruker APEX-II CCD'
_diffrn_measurement_method '\f and \w scans'
_diffrn_radiation_type MoK\a
_diffrn_radiation_wavelength 0.71073
_diffrn_reflns_av_R_equivalents 0.0393
_diffrn_reflns_av_unetI/netI 0.0276
_diffrn_reflns_Laue_measured_fraction_full 0.996
_diffrn_reflns_Laue_measured_fraction_max 0.996
_diffrn_reflns_limit_h_max 13
_diffrn_reflns_limit_h_min -13
_diffrn_reflns_limit_k_max 16
_diffrn_reflns_limit_k_min -13
_diffrn_reflns_limit_l_max 12
_diffrn_reflns_limit_l_min -12
_diffrn_reflns_number 14956
_diffrn_reflns_point_group_measured_fraction_full 0.996
_diffrn_reflns_point_group_measured_fraction_max 0.996
_diffrn_reflns_theta_full 25.242
_diffrn_reflns_theta_max 26.000
_diffrn_reflns_theta_min 3.001
_exptl_absorpt_coefficient_mu 0.084
_exptl_absorpt_correction_T_max 0.7456
_exptl_absorpt_correction_T_min 0.5790
_exptl_absorpt_correction_type multi-scan
_exptl_absorpt_process_details sadabs
_exptl_crystal_colour colorless
_exptl_crystal_density_diffrn 1.270
_exptl_crystal_description prismatic
_exptl_crystal_F_000 608
_exptl_crystal_size_max 0.190
_exptl_crystal_size_mid 0.150
_exptl_crystal_size_min 0.120
_refine_diff_density_max 0.178
_refine_diff_density_min -0.138
_refine_diff_density_rms 0.030
_refine_ls_extinction_coef 0.033(7)
_refine_ls_extinction_expression Fc^*^=kFc[1+0.001xFc^2^\l^3^/sin(2\q)]^-1/4^
_refine_ls_extinction_method SHELXL
_refine_ls_goodness_of_fit_ref 1.026
_refine_ls_hydrogen_treatment constr
_refine_ls_matrix_type full
_refine_ls_number_parameters 194
_refine_ls_number_reflns 2922
_refine_ls_number_restraints 0
_refine_ls_restrained_S_all 1.026
_refine_ls_R_factor_all 0.0534
_refine_ls_R_factor_gt 0.0414
_refine_ls_shift/su_max 0.000
_refine_ls_shift/su_mean 0.000
_refine_ls_structure_factor_coef Fsqd
_refine_ls_weighting_details 'w=1/[\s^2^(Fo^2^)+(0.0538P)^2^+0.3194P] where P=(Fo^2^+2Fc^2^)/3'
_refine_ls_weighting_scheme calc
_refine_ls_wR_factor_gt 0.1054
_refine_ls_wR_factor_ref 0.1159
_reflns_Friedel_coverage 0.000
_reflns_number_gt 2355
_reflns_number_total 2922
_reflns_threshold_expression 'I > 2\s(I)'
_cod_data_source_file cs0c03808_si_005.cif
_cod_data_source_block d8v20127
_cod_original_sg_symbol_H-M 'P 21/c'
_cod_database_code 4518144
_shelx_space_group_comment
; 
The symmetry employed for this shelxl refinement is uniquely defined 
by the following loop, which should always be used as a source of 
symmetry information in preference to the above space-group names. 
They are only intended as comments. 
;
_shelx_estimated_absorpt_t_min 0.984
_shelx_estimated_absorpt_t_max 0.990
_shelxl_version_number 2013-4

loop_
_space_group_symop_operation_xyz
'x, y, z'
'-x, y+1/2, -z+1/2'
'-x, -y, -z'
'x, -y-1/2, z-1/2'

loop_
_atom_site_label
_atom_site_type_symbol
_atom_site_fract_x
_atom_site_fract_y
_atom_site_fract_z
_atom_site_U_iso_or_equiv
_atom_site_adp_type
_atom_site_occupancy
_atom_site_site_symmetry_order
_atom_site_calc_flag
_atom_site_refinement_flags_posn
_atom_site_refinement_flags_adp
_atom_site_refinement_flags_occupancy
_atom_site_disorder_assembly
_atom_site_disorder_group
O1 O 0.18314(13) 0.33358(11) 0.71335(13) 0.0796(4) Uani 1 1 d . . . . .
O2 O 0.46302(9) 0.41700(8) 0.20410(10) 0.0484(3) Uani 1 1 d . . . . .
N1 N 0.19750(11) 0.44784(9) 0.54756(12) 0.0438(3) Uani 1 1 d . . . . .
N2 N 0.40491(10) 0.48213(8) 0.29321(11) 0.0395(3) Uani 1 1 d . . . . .
C1 C 0.13454(13) 0.52947(12) 0.59380(15) 0.0464(4) Uani 1 1 d . . . . .
C2 C 0.06840(15) 0.53708(15) 0.70274(17) 0.0610(5) Uani 1 1 d . . . . .
H2 H 0.0599 0.4835 0.7603 0.073 Uiso 1 1 calc R U . . .
C3 C 0.01566(15) 0.62874(17) 0.7214(2) 0.0715(6) Uani 1 1 d . . . . .
H3 H -0.0296 0.6365 0.7932 0.086 Uiso 1 1 calc R U . . .
C4 C 0.02822(15) 0.70865(15) 0.6369(2) 0.0689(6) Uani 1 1 d . . . . .
H4 H -0.0089 0.7688 0.6527 0.083 Uiso 1 1 calc R U . . .
C5 C 0.09478(14) 0.70096(12) 0.52947(18) 0.0567(4) Uani 1 1 d . . . . .
H5 H 0.1032 0.7552 0.4731 0.068 Uiso 1 1 calc R U . . .
C6 C 0.14926(12) 0.61019(11) 0.50707(14) 0.0444(4) Uani 1 1 d . . . . .
C7 C 0.22382(12) 0.57668(10) 0.40735(14) 0.0408(3) Uani 1 1 d . . . . .
C8 C 0.24860(12) 0.48044(10) 0.43269(13) 0.0385(3) Uani 1 1 d . . . . .
C9 C 0.32578(12) 0.41529(10) 0.36001(13) 0.0398(3) Uani 1 1 d . . . . .
H9 H 0.2761 0.3763 0.2913 0.048 Uiso 1 1 calc R U . . .
C10 C 0.39374(14) 0.34549(11) 0.46269(16) 0.0501(4) Uani 1 1 d . . . . .
H10A H 0.4480 0.3833 0.5267 0.060 Uiso 1 1 calc R U . . .
H10B H 0.4404 0.2983 0.4167 0.060 Uiso 1 1 calc R U . . .
C11 C 0.30257(16) 0.29011(12) 0.53752(17) 0.0593(5) Uani 1 1 d . . . . .
H11A H 0.2527 0.2494 0.4726 0.071 Uiso 1 1 calc R U . . .
H11B H 0.3454 0.2456 0.6034 0.071 Uiso 1 1 calc R U . . .
C12 C 0.22316(15) 0.35622(12) 0.60944(16) 0.0540(4) Uani 1 1 d . . . . .
C13 C 0.28040(14) 0.63111(11) 0.30016(15) 0.0472(4) Uani 1 1 d . . . . .
H13A H 0.3415 0.6757 0.3431 0.057 Uiso 1 1 calc R U . . .
H13B H 0.2202 0.6713 0.2471 0.057 Uiso 1 1 calc R U . . .
C14 C 0.33750(13) 0.55950(11) 0.20483(14) 0.0440(4) Uani 1 1 d . . . . .
C15 C 0.42838(16) 0.61790(13) 0.13423(17) 0.0593(5) Uani 1 1 d . . . . .
H15A H 0.4909 0.6418 0.2006 0.089 Uiso 1 1 calc R U . . .
H15B H 0.3894 0.6734 0.0866 0.089 Uiso 1 1 calc R U . . .
H15C H 0.4621 0.5753 0.0710 0.089 Uiso 1 1 calc R U . . .
C16 C 0.24192(15) 0.51456(13) 0.09910(16) 0.0573(4) Uani 1 1 d . . . . .
H16A H 0.2773 0.4634 0.0493 0.086 Uiso 1 1 calc R U . . .
H16B H 0.2097 0.5658 0.0377 0.086 Uiso 1 1 calc R U . . .
H16C H 0.1788 0.4864 0.1441 0.086 Uiso 1 1 calc R U . . .
C17 C 0.58876(14) 0.41897(14) 0.24481(18) 0.0614(5) Uani 1 1 d . . . . .
H17A H 0.6272 0.3699 0.1944 0.092 Uiso 1 1 calc R U . . .
H17B H 0.6043 0.4045 0.3400 0.092 Uiso 1 1 calc R U . . .
H17C H 0.6196 0.4838 0.2274 0.092 Uiso 1 1 calc R U . . .

loop_
_atom_site_aniso_label
_atom_site_aniso_U_11
_atom_site_aniso_U_22
_atom_site_aniso_U_33
_atom_site_aniso_U_23
_atom_site_aniso_U_13
_atom_site_aniso_U_12
O1 0.0952(10) 0.0814(9) 0.0673(8) 0.0257(7) 0.0306(7) -0.0085(7)
O2 0.0485(6) 0.0522(6) 0.0453(6) -0.0125(5) 0.0094(4) 0.0018(5)
N1 0.0471(7) 0.0446(7) 0.0408(6) 0.0003(5) 0.0093(5) -0.0057(5)
N2 0.0444(7) 0.0368(6) 0.0383(6) -0.0027(5) 0.0084(5) 0.0008(5)
C1 0.0377(7) 0.0561(9) 0.0457(8) -0.0107(7) 0.0065(6) -0.0084(6)
C2 0.0500(9) 0.0806(12) 0.0544(9) -0.0156(9) 0.0150(7) -0.0190(8)
C3 0.0476(10) 0.0967(15) 0.0735(12) -0.0399(12) 0.0208(8) -0.0152(9)
C4 0.0451(9) 0.0742(13) 0.0875(13) -0.0385(11) 0.0086(9) 0.0011(8)
C5 0.0458(9) 0.0537(9) 0.0695(10) -0.0183(8) 0.0022(7) 0.0040(7)
C6 0.0380(7) 0.0469(8) 0.0475(8) -0.0102(7) 0.0019(6) -0.0013(6)
C7 0.0415(8) 0.0384(7) 0.0420(7) -0.0010(6) 0.0021(6) 0.0011(6)
C8 0.0412(7) 0.0375(7) 0.0370(7) -0.0001(6) 0.0049(5) -0.0036(6)
C9 0.0473(8) 0.0328(7) 0.0396(7) -0.0011(6) 0.0057(6) -0.0010(6)
C10 0.0599(10) 0.0385(8) 0.0524(9) 0.0056(7) 0.0085(7) 0.0089(7)
C11 0.0790(12) 0.0388(8) 0.0599(10) 0.0129(7) 0.0072(8) -0.0004(8)
C12 0.0620(10) 0.0500(9) 0.0500(9) 0.0106(7) 0.0071(7) -0.0126(7)
C13 0.0556(9) 0.0355(7) 0.0502(8) 0.0065(6) 0.0057(7) 0.0032(6)
C14 0.0523(9) 0.0395(7) 0.0401(7) 0.0053(6) 0.0051(6) -0.0029(6)
C15 0.0724(11) 0.0558(10) 0.0520(9) 0.0098(8) 0.0167(8) -0.0094(8)
C16 0.0654(11) 0.0573(10) 0.0466(9) 0.0049(7) -0.0044(7) -0.0021(8)
C17 0.0475(9) 0.0742(12) 0.0632(10) -0.0092(9) 0.0099(7) 0.0060(8)

loop_
_atom_type_symbol
_atom_type_description
_atom_type_scat_dispersion_real
_atom_type_scat_dispersion_imag
_atom_type_scat_source
C C 0.0033 0.0016 'International Tables Vol C Tables 4.2.6.8 and 6.1.1.4'
H H 0.0000 0.0000 'International Tables Vol C Tables 4.2.6.8 and 6.1.1.4'
N N 0.0061 0.0033 'International Tables Vol C Tables 4.2.6.8 and 6.1.1.4'
O O 0.0106 0.0060 'International Tables Vol C Tables 4.2.6.8 and 6.1.1.4'

loop_
_geom_angle_atom_site_label_1
_geom_angle_atom_site_label_2
_geom_angle_atom_site_label_3
_geom_angle
_geom_angle_site_symmetry_1
_geom_angle_site_symmetry_3
_geom_angle_publ_flag
C17 O2 N2 108.66(10) . . ?
C12 N1 C8 123.38(13) . . ?
C12 N1 C1 129.01(13) . . ?
C8 N1 C1 106.96(11) . . ?
O2 N2 C9 104.31(10) . . ?
O2 N2 C14 107.01(10) . . ?
C9 N2 C14 113.10(11) . . ?
C2 C1 C6 122.26(15) . . ?
C2 C1 N1 130.34(15) . . ?
C6 C1 N1 107.39(12) . . ?
C1 C2 C3 116.54(18) . . ?
C1 C2 H2 121.7 . . ?
C3 C2 H2 121.7 . . ?
C4 C3 C2 122.13(16) . . ?
C4 C3 H3 118.9 . . ?
C2 C3 H3 118.9 . . ?
C3 C4 C5 121.12(17) . . ?
C3 C4 H4 119.4 . . ?
C5 C4 H4 119.4 . . ?
C4 C5 C6 118.62(17) . . ?
C4 C5 H5 120.7 . . ?
C6 C5 H5 120.7 . . ?
C5 C6 C1 119.33(14) . . ?
C5 C6 C7 133.20(15) . . ?
C1 C6 C7 107.47(12) . . ?
C8 C7 C6 107.27(13) . . ?
C8 C7 C13 120.57(13) . . ?
C6 C7 C13 131.88(13) . . ?
C7 C8 N1 110.87(12) . . ?
C7 C8 C9 126.86(12) . . ?
N1 C8 C9 122.14(12) . . ?
N2 C9 C8 106.29(11) . . ?
N2 C9 C10 113.16(12) . . ?
C8 C9 C10 108.34(11) . . ?
N2 C9 H9 109.7 . . ?
C8 C9 H9 109.7 . . ?
C10 C9 H9 109.7 . . ?
C9 C10 C11 108.18(13) . . ?
C9 C10 H10A 110.1 . . ?
C11 C10 H10A 110.1 . . ?
C9 C10 H10B 110.1 . . ?
C11 C10 H10B 110.1 . . ?
H10A C10 H10B 108.4 . . ?
C12 C11 C10 114.58(13) . . ?
C12 C11 H11A 108.6 . . ?
C10 C11 H11A 108.6 . . ?
C12 C11 H11B 108.6 . . ?
C10 C11 H11B 108.6 . . ?
H11A C11 H11B 107.6 . . ?
O1 C12 N1 121.28(17) . . ?
O1 C12 C11 124.03(15) . . ?
N1 C12 C11 114.69(13) . . ?
C7 C13 C14 112.10(11) . . ?
C7 C13 H13A 109.2 . . ?
C14 C13 H13A 109.2 . . ?
C7 C13 H13B 109.2 . . ?
C14 C13 H13B 109.2 . . ?
H13A C13 H13B 107.9 . . ?
N2 C14 C15 107.70(12) . . ?
N2 C14 C16 113.00(12) . . ?
C15 C14 C16 109.99(13) . . ?
N2 C14 C13 106.89(11) . . ?
C15 C14 C13 108.25(12) . . ?
C16 C14 C13 110.83(13) . . ?
C14 C15 H15A 109.5 . . ?
C14 C15 H15B 109.5 . . ?
H15A C15 H15B 109.5 . . ?
C14 C15 H15C 109.5 . . ?
H15A C15 H15C 109.5 . . ?
H15B C15 H15C 109.5 . . ?
C14 C16 H16A 109.5 . . ?
C14 C16 H16B 109.5 . . ?
H16A C16 H16B 109.5 . . ?
C14 C16 H16C 109.5 . . ?
H16A C16 H16C 109.5 . . ?
H16B C16 H16C 109.5 . . ?
O2 C17 H17A 109.5 . . ?
O2 C17 H17B 109.5 . . ?
H17A C17 H17B 109.5 . . ?
O2 C17 H17C 109.5 . . ?
H17A C17 H17C 109.5 . . ?
H17B C17 H17C 109.5 . . ?

loop_
_geom_bond_atom_site_label_1
_geom_bond_atom_site_label_2
_geom_bond_distance
_geom_bond_site_symmetry_2
_geom_bond_publ_flag
O1 C12 1.2120(19) . ?
O2 C17 1.4240(19) . ?
O2 N2 1.4528(14) . ?
N1 C12 1.389(2) . ?
N1 C8 1.4061(17) . ?
N1 C1 1.4105(19) . ?
N2 C9 1.4754(17) . ?
N2 C14 1.5044(18) . ?
C1 C2 1.387(2) . ?
C1 C6 1.405(2) . ?
C2 C3 1.388(3) . ?
C2 H2 0.9300 . ?
C3 C4 1.379(3) . ?
C3 H3 0.9300 . ?
C4 C5 1.378(3) . ?
C4 H4 0.9300 . ?
C5 C6 1.393(2) . ?
C5 H5 0.9300 . ?
C6 C7 1.4432(19) . ?
C7 C8 1.3387(19) . ?
C7 C13 1.4938(19) . ?
C8 C9 1.4790(18) . ?
C9 C10 1.5211(19) . ?
C9 H9 0.9800 . ?
C10 C11 1.529(2) . ?
C10 H10A 0.9700 . ?
C10 H10B 0.9700 . ?
C11 C12 1.499(2) . ?
C11 H11A 0.9700 . ?
C11 H11B 0.9700 . ?
C13 C14 1.541(2) . ?
C13 H13A 0.9700 . ?
C13 H13B 0.9700 . ?
C14 C15 1.523(2) . ?
C14 C16 1.533(2) . ?
C15 H15A 0.9600 . ?
C15 H15B 0.9600 . ?
C15 H15C 0.9600 . ?
C16 H16A 0.9600 . ?
C16 H16B 0.9600 . ?
C16 H16C 0.9600 . ?
C17 H17A 0.9600 . ?
C17 H17B 0.9600 . ?
C17 H17C 0.9600 . ?

loop_
_geom_hbond_atom_site_label_D
_geom_hbond_atom_site_label_H
_geom_hbond_atom_site_label_A
_geom_hbond_distance_DH
_geom_hbond_distance_HA
_geom_hbond_distance_DA
_geom_hbond_angle_DHA
_geom_hbond_site_symmetry_A
C2 H2 O1 0.93 2.52 3.017(3) 113.8 .

loop_
_geom_torsion_atom_site_label_1
_geom_torsion_atom_site_label_2
_geom_torsion_atom_site_label_3
_geom_torsion_atom_site_label_4
_geom_torsion
_geom_torsion_site_symmetry_1
_geom_torsion_site_symmetry_2
_geom_torsion_site_symmetry_3
_geom_torsion_site_symmetry_4
_geom_torsion_publ_flag
C17 O2 N2 C9 -118.41(12) . . . . ?
C17 O2 N2 C14 121.50(13) . . . . ?
C12 N1 C1 C2 -9.3(3) . . . . ?
C8 N1 C1 C2 179.80(15) . . . . ?
C12 N1 C1 C6 170.44(14) . . . . ?
C8 N1 C1 C6 -0.45(15) . . . . ?
C6 C1 C2 C3 0.7(2) . . . . ?
N1 C1 C2 C3 -179.53(15) . . . . ?
C1 C2 C3 C4 -0.2(3) . . . . ?
C2 C3 C4 C5 -0.3(3) . . . . ?
C3 C4 C5 C6 0.3(2) . . . . ?
C4 C5 C6 C1 0.2(2) . . . . ?
C4 C5 C6 C7 -179.65(15) . . . . ?
C2 C1 C6 C5 -0.8(2) . . . . ?
N1 C1 C6 C5 179.47(13) . . . . ?
C2 C1 C6 C7 179.14(13) . . . . ?
N1 C1 C6 C7 -0.63(15) . . . . ?
C5 C6 C7 C8 -178.59(16) . . . . ?
C1 C6 C7 C8 1.53(16) . . . . ?
C5 C6 C7 C13 7.6(3) . . . . ?
C1 C6 C7 C13 -172.29(14) . . . . ?
C6 C7 C8 N1 -1.86(15) . . . . ?
C13 C7 C8 N1 172.81(12) . . . . ?
C6 C7 C8 C9 -177.63(13) . . . . ?
C13 C7 C8 C9 -3.0(2) . . . . ?
C12 N1 C8 C7 -170.05(13) . . . . ?
C1 N1 C8 C7 1.48(15) . . . . ?
C12 N1 C8 C9 6.0(2) . . . . ?
C1 N1 C8 C9 177.48(12) . . . . ?
O2 N2 C9 C8 -169.98(10) . . . . ?
C14 N2 C9 C8 -54.08(14) . . . . ?
O2 N2 C9 C10 71.24(13) . . . . ?
C14 N2 C9 C10 -172.86(11) . . . . ?
C7 C8 C9 N2 21.26(18) . . . . ?
N1 C8 C9 N2 -154.07(12) . . . . ?
C7 C8 C9 C10 143.16(14) . . . . ?
N1 C8 C9 C10 -32.16(17) . . . . ?
N2 C9 C10 C11 172.81(11) . . . . ?
C8 C9 C10 C11 55.22(15) . . . . ?
C9 C10 C11 C12 -58.16(18) . . . . ?
C8 N1 C12 O1 175.22(15) . . . . ?
C1 N1 C12 O1 5.7(3) . . . . ?
C8 N1 C12 C11 -4.8(2) . . . . ?
C1 N1 C12 C11 -174.35(14) . . . . ?
C10 C11 C12 O1 -148.28(17) . . . . ?
C10 C11 C12 N1 31.7(2) . . . . ?
C8 C7 C13 C14 15.08(19) . . . . ?
C6 C7 C13 C14 -171.76(14) . . . . ?
O2 N2 C14 C15 -61.50(13) . . . . ?
C9 N2 C14 C15 -175.79(11) . . . . ?
O2 N2 C14 C16 60.19(14) . . . . ?
C9 N2 C14 C16 -54.11(15) . . . . ?
O2 N2 C14 C13 -177.63(10) . . . . ?
C9 N2 C14 C13 68.08(14) . . . . ?
C7 C13 C14 N2 -44.35(15) . . . . ?
C7 C13 C14 C15 -160.11(12) . . . . ?
C7 C13 C14 C16 79.18(15) . . . . ?
